data_4501422
loop_
_publ_author_name
'Chen, Kai'
'Feng, Xing'
'Liang, Li-Li'
'Zhang, Yun-Qian'
'Zhu, Qian-Jiang'
'Xue, Sai-Feng'
'Tao, Zhu'

_publ_section_title
;
 Coordination and Supramolecular Self-Assemblies of Alkali and Alkaline
 Earth Metal Ions to Cucurbit[5]uril in the Presence of Nitrophenol
;
_journal_issue 12
_journal_name_full 'Crystal Growth &amp; Design'
_journal_page_first 5712
_journal_paper_doi 10.1021/cg201272e
_journal_volume 11
_journal_year 2011
_chemical_formula_moiety 'C30 H30 N20 O10 Cs2, 3(C6 H5 N O3), 2Cl, 9(H2 O)'
_chemical_formula_sum 'C48 H63 Cl2 Cs2 N23 O28'
_chemical_formula_weight 1746.93
_chemical_name_systematic
;
 ?
;
_space_group_IT_number 14
_symmetry_cell_setting monoclinic
_symmetry_space_group_name_Hall '-P 2ybc'
_symmetry_space_group_name_H-M 'P 1 21/c 1'
_atom_sites_solution_hydrogens geom
_atom_sites_solution_primary direct
_atom_sites_solution_secondary difmap
_audit_creation_method SHELXL-97
_cell_angle_alpha 90.00
_cell_angle_beta 97.671(3)
_cell_angle_gamma 90.00
_cell_formula_units_Z 4
_cell_length_a 10.8896(10)
_cell_length_b 28.942(3)
_cell_length_c 21.4650(19)
_cell_measurement_temperature 223(2)
_cell_volume 6704.5(11)
_computing_structure_refinement 'SHELXL-97 (Sheldrick, 1997)'
_diffrn_ambient_temperature 223(2)
_diffrn_measured_fraction_theta_full 0.973
_diffrn_measured_fraction_theta_max 0.973
_diffrn_measurement_device_type 'Bruker CCD Area Detector'
_diffrn_measurement_method '\f and \w scan'
_diffrn_radiation_monochromator graphite
_diffrn_radiation_source 'fine-focus sealed tube'
_diffrn_radiation_type MoK\a
_diffrn_radiation_wavelength 0.71073
_diffrn_reflns_av_R_equivalents 0.0370
_diffrn_reflns_av_sigmaI/netI 0.0327
_diffrn_reflns_limit_h_max 13
_diffrn_reflns_limit_h_min -12
_diffrn_reflns_limit_k_max 35
_diffrn_reflns_limit_k_min -34
_diffrn_reflns_limit_l_max 25
_diffrn_reflns_limit_l_min -26
_diffrn_reflns_number 58962
_diffrn_reflns_theta_full 26.00
_diffrn_reflns_theta_max 26.00
_diffrn_reflns_theta_min 1.19
_exptl_absorpt_coefficient_mu 1.269
_exptl_absorpt_correction_T_max 0.7590
_exptl_absorpt_correction_T_min 0.6944
_exptl_absorpt_correction_type multi-scan
_exptl_absorpt_process_details 'SADABS (Bruker, 2008)'
_exptl_crystal_colour colorless
_exptl_crystal_density_diffrn 1.731
_exptl_crystal_density_method 'not measured'
_exptl_crystal_description prism
_exptl_crystal_F_000 3520
_exptl_crystal_size_max 0.31
_exptl_crystal_size_mid 0.28
_exptl_crystal_size_min 0.23
_platon_squeeze_details
;
;
_refine_diff_density_max 2.827
_refine_diff_density_min -1.126
_refine_diff_density_rms 0.131
_refine_ls_extinction_method none
_refine_ls_goodness_of_fit_ref 1.071
_refine_ls_hydrogen_treatment constr
_refine_ls_matrix_type full
_refine_ls_number_parameters 871
_refine_ls_number_reflns 12827
_refine_ls_number_restraints 0
_refine_ls_restrained_S_all 1.071
_refine_ls_R_factor_all 0.0722
_refine_ls_R_factor_gt 0.0589
_refine_ls_shift/su_max 0.001
_refine_ls_shift/su_mean 0.000
_refine_ls_structure_factor_coef Fsqd
_refine_ls_weighting_details 'calc w=1/[\s^2^(Fo^2^)+(0.1142P)^2^+11.5918P] where P=(Fo^2^+2Fc^2^)/3'
_refine_ls_weighting_scheme calc
_refine_ls_wR_factor_gt 0.1789
_refine_ls_wR_factor_ref 0.1881
_reflns_number_gt 10029
_reflns_number_total 12827
_reflns_threshold_expression >2sigma(I)
_cod_data_source_file cg201272e_si_002.cif
_cod_data_source_block complex04
_cod_original_sg_symbol_H-M 'P 21/c'
_cod_database_code 4501422

loop_
_symmetry_equiv_pos_as_xyz
'x, y, z'
'-x, y+1/2, -z+1/2'
'-x, -y, -z'
'x, -y-1/2, z-1/2'

loop_
_atom_site_label
_atom_site_type_symbol
_atom_site_fract_x
_atom_site_fract_y
_atom_site_fract_z
_atom_site_U_iso_or_equiv
_atom_site_adp_type
_atom_site_occupancy
_atom_site_symmetry_multiplicity
_atom_site_calc_flag
_atom_site_refinement_flags
_atom_site_disorder_assembly
_atom_site_disorder_group
O1W O 0.1528(10) 0.9560(3) 0.2940(4) 0.135(3) Uani 1 1 d . . .
Cl1 Cl -0.0507(5) 0.58310(19) -0.1465(3) 0.212(2) Uani 1 1 d . . .
Cl2 Cl 0.2671(7) 0.7980(3) 0.3621(4) 0.151(3) Uani 0.50 1 d P . .
Cl3 Cl -0.5995(7) 0.9268(3) 0.3667(3) 0.0820(17) Uani 0.301(3) 1 d P A 1
Cl3' Cl -0.4594(10) 0.9066(4) 0.3316(5) 0.0820(17) Uani 0.199(3) 1 d P A 2
Cs1 Cs 0.16334(3) 0.716672(12) 0.055278(17) 0.04047(13) Uani 1 1 d . . .
Cs2 Cs 0.44990(3) 0.708431(13) 0.214178(17) 0.04353(14) Uani 1 1 d . . .
C1 C 0.0964(4) 0.74723(16) 0.2367(2) 0.0253(9) Uani 1 1 d . . .
C2 C -0.0304(4) 0.78353(16) 0.3017(2) 0.0264(10) Uani 1 1 d . . .
H2 H 0.0061 0.8059 0.3338 0.032 Uiso 1 1 calc R . .
C3 C -0.0056(4) 0.73324(16) 0.32471(19) 0.0235(9) Uani 1 1 d . . .
H3 H 0.0397 0.7322 0.3679 0.028 Uiso 1 1 calc R . .
C4 C -0.2188(4) 0.74640(16) 0.30555(19) 0.0256(10) Uani 1 1 d . . .
C5 C 0.1265(4) 0.66941(17) 0.2833(2) 0.0284(10) Uani 1 1 d . . .
H5A H 0.1449 0.6608 0.3277 0.034 Uiso 1 1 calc R . .
H5B H 0.2054 0.6715 0.2662 0.034 Uiso 1 1 calc R . .
C6 C -0.1545(5) 0.66683(16) 0.3373(2) 0.0283(10) Uani 1 1 d . . .
H6A H -0.0935 0.6567 0.3723 0.034 Uiso 1 1 calc R . .
H6B H -0.2366 0.6652 0.3511 0.034 Uiso 1 1 calc R . .
C7 C 0.0591(5) 0.62315(16) 0.1884(2) 0.0300(10) Uani 1 1 d . . .
C8 C -0.0448(4) 0.60850(16) 0.2750(2) 0.0277(10) Uani 1 1 d . . .
H8 H -0.0124 0.5908 0.3131 0.033 Uiso 1 1 calc R . .
C9 C -0.0951(5) 0.57576(16) 0.2199(2) 0.0314(11) Uani 1 1 d . . .
H9 H -0.0762 0.5430 0.2304 0.038 Uiso 1 1 calc R . .
C10 C -0.2576(5) 0.62047(17) 0.2501(2) 0.0292(10) Uani 1 1 d . . .
C11 C -0.0406(5) 0.56857(17) 0.1081(2) 0.0351(11) Uani 1 1 d . . .
H11A H 0.0396 0.5707 0.0923 0.042 Uiso 1 1 calc R . .
H11B H -0.0584 0.5358 0.1137 0.042 Uiso 1 1 calc R . .
C12 C -0.3181(5) 0.56398(18) 0.1658(2) 0.0356(12) Uani 1 1 d . . .
H12A H -0.3985 0.5640 0.1815 0.043 Uiso 1 1 calc R . .
H12B H -0.2947 0.5317 0.1601 0.043 Uiso 1 1 calc R . .
C13 C -0.1105(5) 0.62151(16) 0.0204(2) 0.0309(11) Uani 1 1 d . . .
C14 C -0.2642(5) 0.57394(17) 0.0540(2) 0.0339(11) Uani 1 1 d . . .
H14 H -0.2740 0.5406 0.0442 0.041 Uiso 1 1 calc R . .
C15 C -0.3219(5) 0.60407(17) -0.0014(2) 0.0312(11) Uani 1 1 d . . .
H15 H -0.3547 0.5850 -0.0382 0.037 Uiso 1 1 calc R . .
C16 C -0.4280(5) 0.61626(18) 0.0855(2) 0.0357(12) Uani 1 1 d . . .
C17 C -0.2257(5) 0.66403(16) -0.0678(2) 0.0289(10) Uani 1 1 d . . .
H17A H -0.2862 0.6521 -0.1019 0.035 Uiso 1 1 calc R . .
H17B H -0.1447 0.6646 -0.0829 0.035 Uiso 1 1 calc R . .
C18 C -0.5037(5) 0.66072(18) -0.0110(2) 0.0349(11) Uani 1 1 d . . .
H18A H -0.5199 0.6506 -0.0549 0.042 Uiso 1 1 calc R . .
H18B H -0.5828 0.6605 0.0061 0.042 Uiso 1 1 calc R . .
C19 C -0.1748(4) 0.74480(16) -0.03767(19) 0.0252(9) Uani 1 1 d . . .
C20 C -0.3856(4) 0.72694(17) -0.0562(2) 0.0282(10) Uani 1 1 d . . .
H20 H -0.4312 0.7243 -0.0992 0.034 Uiso 1 1 calc R . .
C21 C -0.3696(4) 0.77820(17) -0.0350(2) 0.0269(10) Uani 1 1 d . . .
H21 H -0.4104 0.7994 -0.0676 0.032 Uiso 1 1 calc R . .
C22 C -0.4858(4) 0.73962(18) 0.0332(2) 0.0290(10) Uani 1 1 d . . .
C23 C -0.1734(5) 0.82623(16) -0.0037(2) 0.0271(10) Uani 1 1 d . . .
H23A H -0.2196 0.8529 -0.0229 0.033 Uiso 1 1 calc R . .
H23B H -0.0913 0.8265 -0.0177 0.033 Uiso 1 1 calc R . .
C24 C -0.4512(4) 0.82285(18) 0.0547(2) 0.0322(11) Uani 1 1 d . . .
H24A H -0.4590 0.8484 0.0245 0.039 Uiso 1 1 calc R . .
H24B H -0.5304 0.8200 0.0715 0.039 Uiso 1 1 calc R . .
C25 C -0.0490(4) 0.82098(15) 0.1002(2) 0.0250(9) Uani 1 1 d . . .
C26 C -0.2412(5) 0.85741(16) 0.0987(2) 0.0288(10) Uani 1 1 d . . .
H26 H -0.2562 0.8889 0.0814 0.035 Uiso 1 1 calc R . .
C27 C -0.1716(4) 0.85858(16) 0.1664(2) 0.0276(10) Uani 1 1 d . . .
H27 H -0.1605 0.8906 0.1824 0.033 Uiso 1 1 calc R . .
C28 C -0.3614(5) 0.82096(17) 0.1668(2) 0.0306(11) Uani 1 1 d . . .
C29 C 0.0443(4) 0.82845(17) 0.2118(2) 0.0288(10) Uani 1 1 d . . .
H29A H 0.1234 0.8274 0.1948 0.035 Uiso 1 1 calc R . .
H29B H 0.0478 0.8544 0.2413 0.035 Uiso 1 1 calc R . .
C30 C -0.2326(5) 0.82750(17) 0.2703(2) 0.0303(10) Uani 1 1 d . . .
H30A H -0.1880 0.8549 0.2881 0.036 Uiso 1 1 calc R . .
H30B H -0.3132 0.8268 0.2859 0.036 Uiso 1 1 calc R . .
N1 N 0.0298(4) 0.78643(13) 0.24535(18) 0.0273(9) Uani 1 1 d . . .
N2 N 0.0678(4) 0.71426(13) 0.27897(19) 0.0275(9) Uani 1 1 d . . .
N3 N -0.1635(4) 0.78686(14) 0.29224(19) 0.0289(9) Uani 1 1 d . . .
N4 N -0.1288(4) 0.71446(13) 0.32202(18) 0.0269(9) Uani 1 1 d . . .
N5 N 0.0522(4) 0.63328(14) 0.25024(18) 0.0279(8) Uani 1 1 d . . .
N6 N -0.0315(4) 0.59160(14) 0.16910(19) 0.0330(9) Uani 1 1 d . . .
N7 N -0.1510(4) 0.63596(14) 0.28505(17) 0.0267(8) Uani 1 1 d . . .
N8 N -0.2275(4) 0.58478(14) 0.21251(19) 0.0322(9) Uani 1 1 d . . .
N9 N -0.1340(4) 0.58758(14) 0.06227(19) 0.0333(9) Uani 1 1 d . . .
N10 N -0.2198(4) 0.63293(15) -0.01490(19) 0.0324(9) Uani 1 1 d . . .
N11 N -0.3317(4) 0.58706(15) 0.10481(19) 0.0363(10) Uani 1 1 d . . .
N12 N -0.4197(4) 0.62788(15) 0.0242(2) 0.0356(10) Uani 1 1 d . . .
N13 N -0.2598(4) 0.71073(13) -0.05341(19) 0.0285(9) Uani 1 1 d . . .
N14 N -0.2370(4) 0.78445(14) -0.02640(19) 0.0287(9) Uani 1 1 d . . .
N15 N -0.4562(4) 0.70749(15) -0.0092(2) 0.0321(9) Uani 1 1 d . . .
N16 N -0.4287(4) 0.78025(14) 0.02167(19) 0.0301(9) Uani 1 1 d . . .
N17 N -0.1583(4) 0.83149(14) 0.06389(18) 0.0289(9) Uani 1 1 d . . .
N18 N -0.0543(4) 0.83692(14) 0.16054(18) 0.0285(8) Uani 1 1 d . . .
N19 N -0.3562(4) 0.83402(14) 0.10544(18) 0.0300(9) Uani 1 1 d . . .
N20 N -0.2529(4) 0.83178(14) 0.20190(17) 0.0282(8) Uani 1 1 d . . .
O1 O 0.1689(3) 0.74236(12) 0.19858(15) 0.0323(8) Uani 1 1 d . . .
O2 O 0.1347(3) 0.63896(13) 0.15663(16) 0.0352(8) Uani 1 1 d . . .
O3 O -0.0097(3) 0.63756(13) 0.01572(16) 0.0375(8) Uani 1 1 d . . .
O4 O -0.0626(3) 0.74114(12) -0.03693(15) 0.0324(8) Uani 1 1 d . . .
O5 O 0.0397(3) 0.80206(12) 0.08222(16) 0.0312(7) Uani 1 1 d . . .
O6 O -0.3304(3) 0.74024(12) 0.30425(15) 0.0325(8) Uani 1 1 d . . .
O7 O -0.3614(3) 0.63499(13) 0.25263(17) 0.0375(8) Uani 1 1 d . . .
O8 O -0.5080(4) 0.62867(14) 0.11623(18) 0.0446(9) Uani 1 1 d . . .
O9 O -0.5531(3) 0.73334(14) 0.07337(17) 0.0394(8) Uani 1 1 d . . .
O10 O -0.4515(3) 0.80290(13) 0.18612(17) 0.0374(8) Uani 1 1 d . . .
C31 C 0.1571(5) 0.88950(19) 0.0352(3) 0.0402(12) Uani 1 1 d . . .
C32 C 0.0613(6) 0.9222(2) 0.0206(3) 0.0542(16) Uani 1 1 d . . .
H32 H 0.0174 0.9241 -0.0201 0.065 Uiso 1 1 calc R . .
C33 C 0.0344(6) 0.9511(2) 0.0678(3) 0.0563(16) Uani 1 1 d . . .
H33 H -0.0274 0.9738 0.0591 0.068 Uiso 1 1 calc R . .
C34 C 0.0963(6) 0.9471(2) 0.1268(3) 0.0515(15) Uani 1 1 d . . .
C35 C 0.1896(5) 0.9137(2) 0.1414(3) 0.0438(13) Uani 1 1 d . . .
H35 H 0.2311 0.9110 0.1826 0.053 Uiso 1 1 calc R . .
C36 C 0.2181(5) 0.8860(2) 0.0956(3) 0.0451(14) Uani 1 1 d . . .
H36 H 0.2809 0.8638 0.1047 0.054 Uiso 1 1 calc R . .
C37 C 0.3472(5) 1.01580(16) 0.1051(3) 0.0380(12) Uani 1 1 d . . .
C38 C 0.3634(5) 1.01277(18) 0.1700(3) 0.0388(12) Uani 1 1 d . . .
H38 H 0.3162 1.0316 0.1935 0.047 Uiso 1 1 calc R . .
C39 C 0.4482(5) 0.98241(17) 0.2003(3) 0.0383(12) Uani 1 1 d . . .
H39 H 0.4592 0.9802 0.2444 0.046 Uiso 1 1 calc R . .
C40 C 0.5176(5) 0.95491(17) 0.1648(3) 0.0402(12) Uani 1 1 d . . .
C41 C 0.4998(6) 0.9581(2) 0.0997(3) 0.0469(14) Uani 1 1 d . . .
H41 H 0.5464 0.9394 0.0758 0.056 Uiso 1 1 calc R . .
C42 C 0.4155(6) 0.98822(19) 0.0703(3) 0.0436(13) Uani 1 1 d . . .
H42 H 0.4037 0.9902 0.0262 0.052 Uiso 1 1 calc R . .
C43 C 0.3649(6) 0.9234(2) -0.1471(3) 0.0548(17) Uani 1 1 d . . .
C44 C 0.2727(8) 0.9531(3) -0.1426(6) 0.090(3) Uani 1 1 d . . .
H44 H 0.2477 0.9600 -0.1034 0.108 Uiso 1 1 calc R . .
C45 C 0.2131(7) 0.9739(3) -0.1986(7) 0.107(4) Uani 1 1 d . . .
H45 H 0.1498 0.9959 -0.1981 0.128 Uiso 1 1 calc R . .
C46 C 0.2568(10) 0.9588(4) -0.2576(5) 0.100(4) Uani 1 1 d . . .
C47 C 0.3469(7) 0.9268(3) -0.2590(4) 0.070(2) Uani 1 1 d . . .
H47 H 0.3710 0.9163 -0.2970 0.084 Uiso 1 1 calc R . .
C48 C 0.3985(7) 0.9113(3) -0.2046(3) 0.0609(19) Uani 1 1 d . . .
H48 H 0.4640 0.8902 -0.2046 0.073 Uiso 1 1 calc R . .
N21 N 0.1800(5) 0.8573(2) -0.0129(3) 0.0525(13) Uani 1 1 d . . .
N22 N 0.2585(5) 1.04857(17) 0.0733(3) 0.0511(13) Uani 1 1 d . . .
N23 N 0.4356(8) 0.9042(2) -0.0881(3) 0.0750(19) Uani 1 1 d . . .
O11 O 0.1191(5) 0.8611(2) -0.0648(2) 0.0710(14) Uani 1 1 d . . .
O12 O 0.2616(5) 0.82739(19) -0.0002(2) 0.0683(14) Uani 1 1 d . . .
O13 O 0.0644(6) 0.9755(2) 0.1729(3) 0.0764(15) Uani 1 1 d . . .
H13 H 0.1131 0.9715 0.2057 0.115 Uiso 1 1 calc R . .
O14 O 0.6026(4) 0.92492(15) 0.1919(2) 0.0633(13) Uani 1 1 d . . .
H14A H 0.6048 0.9261 0.2307 0.095 Uiso 1 1 calc R . .
O15 O 0.2506(5) 1.05200(18) 0.0162(2) 0.0711(14) Uani 1 1 d . . .
O16 O 0.1933(5) 1.07057(17) 0.1051(2) 0.0743(15) Uani 1 1 d . . .
O17 O 0.3953(9) 0.9150(3) -0.0399(3) 0.136(3) Uani 1 1 d . . .
O18 O 0.5317(9) 0.8824(2) -0.0929(4) 0.121(3) Uani 1 1 d . . .
O19 O 0.1979(11) 0.9774(3) -0.3132(6) 0.205(6) Uani 1 1 d . . .
H19 H 0.1741 1.0040 -0.3066 0.307 Uiso 1 1 calc R . .

loop_
_atom_site_aniso_label
_atom_site_aniso_U_11
_atom_site_aniso_U_22
_atom_site_aniso_U_33
_atom_site_aniso_U_23
_atom_site_aniso_U_13
_atom_site_aniso_U_12
O1W 0.223(10) 0.096(5) 0.092(5) -0.019(4) 0.044(6) 0.022(6)
Cl1 0.203(5) 0.202(5) 0.226(5) 0.036(4) 0.010(4) 0.119(4)
Cl2 0.111(5) 0.123(5) 0.204(8) 0.039(5) -0.034(5) -0.033(4)
Cl3 0.082(4) 0.091(4) 0.062(3) 0.028(3) -0.028(3) -0.006(3)
Cl3' 0.082(4) 0.091(4) 0.062(3) 0.028(3) -0.028(3) -0.006(3)
Cs1 0.0263(2) 0.0531(2) 0.0427(2) -0.00017(15) 0.00729(15) 0.00245(14)
Cs2 0.0253(2) 0.0611(2) 0.0451(2) 0.00518(16) 0.00804(15) -0.00033(14)
C1 0.024(2) 0.032(2) 0.019(2) 0.0004(18) 0.0003(18) -0.0027(18)
C2 0.029(3) 0.036(3) 0.015(2) -0.0029(17) 0.0030(18) -0.0028(19)
C3 0.022(2) 0.037(2) 0.012(2) 0.0014(17) 0.0016(16) -0.0020(18)
C4 0.033(3) 0.035(2) 0.010(2) -0.0021(17) 0.0058(17) 0.001(2)
C5 0.022(2) 0.037(3) 0.025(2) 0.0041(19) 0.0007(18) 0.0062(19)
C6 0.032(3) 0.036(3) 0.019(2) 0.0025(18) 0.0098(19) -0.003(2)
C7 0.033(3) 0.032(2) 0.025(2) 0.0034(19) 0.004(2) 0.011(2)
C8 0.033(3) 0.028(2) 0.022(2) 0.0073(18) 0.0067(19) 0.0063(19)
C9 0.040(3) 0.028(2) 0.029(3) 0.0054(19) 0.013(2) 0.003(2)
C10 0.034(3) 0.033(2) 0.022(2) 0.0081(19) 0.009(2) -0.004(2)
C11 0.044(3) 0.032(3) 0.031(3) -0.001(2) 0.009(2) 0.009(2)
C12 0.044(3) 0.036(3) 0.027(3) 0.005(2) 0.006(2) -0.016(2)
C13 0.041(3) 0.029(2) 0.024(2) -0.0031(19) 0.006(2) 0.001(2)
C14 0.048(3) 0.030(2) 0.024(2) -0.0040(19) 0.006(2) -0.009(2)
C15 0.035(3) 0.036(3) 0.021(2) -0.0041(19) 0.001(2) -0.011(2)
C16 0.040(3) 0.040(3) 0.027(3) -0.003(2) 0.001(2) -0.016(2)
C17 0.035(3) 0.033(2) 0.020(2) -0.0017(18) 0.0073(19) 0.000(2)
C18 0.025(3) 0.048(3) 0.030(3) 0.000(2) -0.002(2) -0.012(2)
C19 0.028(3) 0.034(2) 0.014(2) 0.0050(17) 0.0041(17) -0.0023(19)
C20 0.029(3) 0.040(3) 0.014(2) 0.0033(18) -0.0005(18) -0.002(2)
C21 0.025(2) 0.037(3) 0.018(2) 0.0044(18) -0.0016(18) 0.0015(19)
C22 0.018(2) 0.045(3) 0.023(2) -0.001(2) -0.0025(18) 0.001(2)
C23 0.032(3) 0.029(2) 0.021(2) 0.0077(18) 0.0056(19) 0.0002(19)
C24 0.024(2) 0.043(3) 0.030(3) 0.001(2) 0.003(2) 0.011(2)
C25 0.027(2) 0.022(2) 0.026(2) 0.0056(17) 0.0057(19) -0.0034(18)
C26 0.036(3) 0.026(2) 0.025(2) 0.0002(18) 0.005(2) 0.007(2)
C27 0.033(3) 0.024(2) 0.026(2) 0.0021(18) 0.007(2) 0.0007(19)
C28 0.032(3) 0.033(2) 0.029(3) -0.0011(19) 0.011(2) 0.013(2)
C29 0.026(2) 0.035(3) 0.024(2) -0.0010(19) 0.0007(19) -0.006(2)
C30 0.035(3) 0.034(3) 0.023(2) -0.0035(19) 0.008(2) 0.009(2)
N1 0.028(2) 0.032(2) 0.023(2) 0.0002(15) 0.0066(17) -0.0036(16)
N2 0.024(2) 0.035(2) 0.025(2) 0.0020(15) 0.0079(17) 0.0031(16)
N3 0.030(2) 0.036(2) 0.021(2) -0.0003(15) 0.0036(17) 0.0030(16)
N4 0.024(2) 0.038(2) 0.0196(19) 0.0021(15) 0.0030(16) -0.0004(16)
N5 0.028(2) 0.033(2) 0.024(2) 0.0019(16) 0.0102(16) 0.0022(16)
N6 0.042(3) 0.034(2) 0.025(2) -0.0024(17) 0.0117(18) -0.0007(19)
N7 0.023(2) 0.038(2) 0.0206(19) 0.0010(16) 0.0060(15) 0.0011(16)
N8 0.039(2) 0.032(2) 0.026(2) 0.0008(16) 0.0061(18) -0.0063(18)
N9 0.042(3) 0.032(2) 0.026(2) 0.0043(17) 0.0064(18) -0.0009(18)
N10 0.032(2) 0.039(2) 0.026(2) 0.0048(17) 0.0060(17) -0.0031(18)
N11 0.044(3) 0.040(2) 0.024(2) 0.0019(17) 0.0043(19) -0.007(2)
N12 0.035(2) 0.041(2) 0.031(2) -0.0007(18) 0.0053(18) -0.0070(19)
N13 0.027(2) 0.033(2) 0.025(2) -0.0026(16) 0.0026(17) 0.0000(16)
N14 0.025(2) 0.035(2) 0.026(2) 0.0008(16) 0.0048(17) -0.0019(16)
N15 0.027(2) 0.042(2) 0.027(2) 0.0013(17) 0.0042(17) -0.0058(17)
N16 0.026(2) 0.039(2) 0.026(2) -0.0004(17) 0.0077(17) 0.0008(17)
N17 0.031(2) 0.035(2) 0.021(2) 0.0020(16) 0.0044(16) 0.0050(17)
N18 0.029(2) 0.032(2) 0.025(2) -0.0033(16) 0.0031(16) 0.0002(17)
N19 0.029(2) 0.035(2) 0.026(2) -0.0010(16) 0.0063(17) 0.0013(17)
N20 0.031(2) 0.036(2) 0.0190(19) -0.0009(16) 0.0054(16) 0.0033(17)
O1 0.0272(18) 0.043(2) 0.0282(18) 0.0031(14) 0.0111(14) 0.0002(15)
O2 0.0343(19) 0.048(2) 0.0264(18) 0.0034(15) 0.0140(15) 0.0040(16)
O3 0.035(2) 0.044(2) 0.034(2) 0.0059(15) 0.0075(15) 0.0008(16)
O4 0.0283(19) 0.043(2) 0.0262(18) 0.0047(14) 0.0059(14) 0.0020(15)
O5 0.0275(18) 0.0364(18) 0.0300(18) 0.0004(14) 0.0048(14) 0.0008(14)
O6 0.0232(18) 0.046(2) 0.0294(18) 0.0016(15) 0.0076(14) 0.0017(15)
O7 0.0273(19) 0.051(2) 0.035(2) -0.0020(16) 0.0059(15) -0.0053(16)
O8 0.040(2) 0.060(2) 0.036(2) 0.0007(18) 0.0136(17) -0.0079(18)
O9 0.0281(19) 0.057(2) 0.035(2) -0.0022(17) 0.0126(16) -0.0056(17)
O10 0.031(2) 0.050(2) 0.0335(19) 0.0029(16) 0.0108(15) 0.0009(16)
C31 0.041(3) 0.037(3) 0.045(3) -0.005(2) 0.017(3) -0.008(2)
C32 0.051(4) 0.065(4) 0.045(4) 0.005(3) 0.003(3) -0.003(3)
C33 0.051(4) 0.048(3) 0.071(5) -0.008(3) 0.012(3) 0.008(3)
C34 0.047(4) 0.047(3) 0.061(4) -0.002(3) 0.008(3) -0.011(3)
C35 0.040(3) 0.042(3) 0.048(3) 0.004(3) 0.002(3) -0.013(2)
C36 0.036(3) 0.047(3) 0.052(4) 0.003(3) 0.003(3) -0.012(2)
C37 0.048(3) 0.022(2) 0.045(3) -0.002(2) 0.008(2) 0.001(2)
C38 0.048(3) 0.031(3) 0.038(3) -0.007(2) 0.006(2) 0.007(2)
C39 0.046(3) 0.030(3) 0.038(3) -0.006(2) 0.004(2) 0.003(2)
C40 0.040(3) 0.026(2) 0.054(3) -0.004(2) 0.004(3) 0.001(2)
C41 0.043(3) 0.045(3) 0.055(4) -0.009(3) 0.017(3) 0.010(3)
C42 0.052(3) 0.042(3) 0.041(3) -0.002(2) 0.019(3) 0.000(3)
C43 0.058(4) 0.048(3) 0.063(4) -0.017(3) 0.029(3) -0.026(3)
C44 0.051(5) 0.072(5) 0.155(9) -0.052(6) 0.044(6) -0.019(4)
C45 0.029(4) 0.055(5) 0.231(14) -0.044(7) -0.005(6) -0.002(3)
C46 0.093(7) 0.080(6) 0.112(8) 0.006(6) -0.044(6) -0.048(6)
C47 0.050(4) 0.088(6) 0.071(5) -0.013(4) 0.007(4) -0.021(4)
C48 0.058(4) 0.066(4) 0.063(5) -0.029(4) 0.023(4) -0.021(3)
N21 0.038(3) 0.067(4) 0.053(3) -0.013(3) 0.005(2) -0.011(3)
N22 0.066(3) 0.039(3) 0.047(3) 0.006(2) 0.003(3) 0.009(2)
N23 0.110(6) 0.058(4) 0.058(4) -0.002(3) 0.013(4) -0.035(4)
O11 0.059(3) 0.110(4) 0.039(3) -0.016(3) -0.009(2) -0.007(3)
O12 0.055(3) 0.077(3) 0.071(3) -0.026(3) 0.001(2) 0.010(3)
O13 0.087(4) 0.074(3) 0.070(3) -0.021(3) 0.020(3) 0.008(3)
O14 0.064(3) 0.050(3) 0.071(3) -0.009(2) -0.013(2) 0.028(2)
O15 0.086(4) 0.070(3) 0.055(3) 0.016(2) 0.000(3) 0.019(3)
O16 0.085(4) 0.059(3) 0.078(3) -0.003(3) 0.007(3) 0.041(3)
O17 0.192(8) 0.158(7) 0.068(4) -0.015(4) 0.048(5) -0.089(6)
O18 0.140(7) 0.071(4) 0.143(7) 0.017(4) -0.015(6) 0.008(5)
O19 0.163(9) 0.123(7) 0.281(13) 0.046(8) -0.145(9) -0.056(7)

loop_
_atom_type_symbol
_atom_type_description
_atom_type_scat_dispersion_real
_atom_type_scat_dispersion_imag
_atom_type_scat_source
C C 0.0033 0.0016 'International Tables Vol C Tables 4.2.6.8 and 6.1.1.4'
H H 0.0000 0.0000 'International Tables Vol C Tables 4.2.6.8 and 6.1.1.4'
N N 0.0061 0.0033 'International Tables Vol C Tables 4.2.6.8 and 6.1.1.4'
O O 0.0106 0.0060 'International Tables Vol C Tables 4.2.6.8 and 6.1.1.4'
Cl Cl 0.1484 0.1585 'International Tables Vol C Tables 4.2.6.8 and 6.1.1.4'
Cs Cs -0.3680 2.1192 'International Tables Vol C Tables 4.2.6.8 and 6.1.1.4'

loop_
_geom_angle_atom_site_label_1
_geom_angle_atom_site_label_2
_geom_angle_atom_site_label_3
_geom_angle
_geom_angle_site_symmetry_1
_geom_angle_site_symmetry_3
O5 Cs1 O3 114.38(10) . .
O5 Cs1 O4 64.79(9) . .
O3 Cs1 O4 64.58(10) . .
O5 Cs1 O9 108.84(10) . 1_655
O3 Cs1 O9 136.77(10) . 1_655
O4 Cs1 O9 139.00(9) . 1_655
O5 Cs1 O1 63.60(9) . .
O3 Cs1 O1 112.53(9) . .
O4 Cs1 O1 119.33(9) . .
O9 Cs1 O1 87.25(9) 1_655 .
O5 Cs1 O2 112.04(9) . .
O3 Cs1 O2 62.60(9) . .
O4 Cs1 O2 117.91(9) . .
O9 Cs1 O2 102.24(10) 1_655 .
O1 Cs1 O2 59.33(9) . .
O5 Cs1 O12 58.64(10) . .
O3 Cs1 O12 141.16(10) . .
O4 Cs1 O12 80.13(10) . .
O9 Cs1 O12 64.60(11) 1_655 .
O1 Cs1 O12 98.24(10) . .
O2 Cs1 O12 155.64(10) . .
O5 Cs1 Cs2 101.25(7) . .
O3 Cs1 Cs2 122.68(7) . .
O4 Cs1 Cs2 165.71(6) . .
O9 Cs1 Cs2 46.00(7) 1_655 .
O1 Cs1 Cs2 47.51(6) . .
O2 Cs1 Cs2 62.96(7) . .
O12 Cs1 Cs2 95.42(8) . .
O7 Cs2 O6 65.36(10) 1_655 1_655
O7 Cs2 O10 116.57(10) 1_655 1_655
O6 Cs2 O10 65.11(10) 1_655 1_655
O7 Cs2 O9 110.54(10) 1_655 1_655
O6 Cs2 O9 117.28(9) 1_655 1_655
O10 Cs2 O9 63.53(10) 1_655 1_655
O7 Cs2 O1 149.44(9) 1_655 .
O6 Cs2 O1 129.95(9) 1_655 .
O10 Cs2 O1 93.55(9) 1_655 .
O9 Cs2 O1 86.62(9) 1_655 .
O7 Cs2 O8 61.01(10) 1_655 1_655
O6 Cs2 O8 118.13(10) 1_655 1_655
O10 Cs2 O8 115.82(10) 1_655 1_655
O9 Cs2 O8 60.72(10) 1_655 1_655
O1 Cs2 O8 111.92(10) . 1_655
O7 Cs2 Cs1 130.91(7) 1_655 .
O6 Cs2 Cs1 156.90(7) 1_655 .
O10 Cs2 Cs1 91.79(7) 1_655 .
O9 Cs2 Cs1 45.91(6) 1_655 .
O1 Cs2 Cs1 46.90(6) . .
O8 Cs2 Cs1 70.84(7) 1_655 .
O1 C1 N1 126.0(4) . .
O1 C1 N2 125.8(4) . .
N1 C1 N2 108.2(4) . .
N3 C2 N1 115.8(4) . .
N3 C2 C3 103.7(4) . .
N1 C2 C3 103.9(4) . .
N3 C2 H2 110.9 . .
N1 C2 H2 110.9 . .
C3 C2 H2 110.9 . .
N4 C3 N2 115.0(4) . .
N4 C3 C2 102.7(4) . .
N2 C3 C2 103.2(3) . .
N4 C3 H3 111.8 . .
N2 C3 H3 111.8 . .
C2 C3 H3 111.8 . .
O6 C4 N4 125.9(4) . .
O6 C4 N3 125.8(4) . .
N4 C4 N3 108.4(4) . .
N2 C5 N5 113.8(4) . .
N2 C5 H5A 108.8 . .
N5 C5 H5A 108.8 . .
N2 C5 H5B 108.8 . .
N5 C5 H5B 108.8 . .
H5A C5 H5B 107.7 . .
N7 C6 N4 112.8(4) . .
N7 C6 H6A 109.0 . .
N4 C6 H6A 109.0 . .
N7 C6 H6B 109.0 . .
N4 C6 H6B 109.0 . .
H6A C6 H6B 107.8 . .
O2 C7 N6 126.2(4) . .
O2 C7 N5 125.9(5) . .
N6 C7 N5 107.8(4) . .
N5 C8 N7 115.1(4) . .
N5 C8 C9 103.0(4) . .
N7 C8 C9 104.0(4) . .
N5 C8 H8 111.4 . .
N7 C8 H8 111.4 . .
C9 C8 H8 111.4 . .
N6 C9 N8 115.4(4) . .
N6 C9 C8 103.0(4) . .
N8 C9 C8 102.5(4) . .
N6 C9 H9 111.7 . .
N8 C9 H9 111.7 . .
C8 C9 H9 111.7 . .
O7 C10 N7 126.0(4) . .
O7 C10 N8 125.6(5) . .
N7 C10 N8 108.4(4) . .
N9 C11 N6 113.5(4) . .
N9 C11 H11A 108.9 . .
N6 C11 H11A 108.9 . .
N9 C11 H11B 108.9 . .
N6 C11 H11B 108.9 . .
H11A C11 H11B 107.7 . .
N8 C12 N11 114.3(4) . .
N8 C12 H12A 108.7 . .
N11 C12 H12A 108.7 . .
N8 C12 H12B 108.7 . .
N11 C12 H12B 108.7 . .
H12A C12 H12B 107.6 . .
O3 C13 N10 126.5(5) . .
O3 C13 N9 125.3(5) . .
N10 C13 N9 108.1(4) . .
N11 C14 N9 114.9(4) . .
N11 C14 C15 103.7(4) . .
N9 C14 C15 103.3(4) . .
N11 C14 H14 111.4 . .
N9 C14 H14 111.4 . .
C15 C14 H14 111.4 . .
N12 C15 N10 115.3(4) . .
N12 C15 C14 102.9(4) . .
N10 C15 C14 103.6(4) . .
N12 C15 H15 111.5 . .
N10 C15 H15 111.5 . .
C14 C15 H15 111.5 . .
O8 C16 N11 126.5(5) . .
O8 C16 N12 126.3(5) . .
N11 C16 N12 107.2(5) . .
N10 C17 N13 113.6(4) . .
N10 C17 H17A 108.8 . .
N13 C17 H17A 108.8 . .
N10 C17 H17B 108.8 . .
N13 C17 H17B 108.8 . .
H17A C17 H17B 107.7 . .
N15 C18 N12 113.4(4) . .
N15 C18 H18A 108.9 . .
N12 C18 H18A 108.9 . .
N15 C18 H18B 108.9 . .
N12 C18 H18B 108.9 . .
H18A C18 H18B 107.7 . .
O4 C19 N13 125.7(4) . .
O4 C19 N14 125.9(4) . .
N13 C19 N14 108.3(4) . .
N13 C20 N15 115.5(4) . .
N13 C20 C21 103.3(4) . .
N15 C20 C21 102.3(4) . .
N13 C20 H20 111.7 . .
N15 C20 H20 111.7 . .
C21 C20 H20 111.7 . .
N14 C21 N16 115.9(4) . .
N14 C21 C20 103.2(4) . .
N16 C21 C20 103.9(4) . .
N14 C21 H21 111.1 . .
N16 C21 H21 111.1 . .
C20 C21 H21 111.1 . .
O9 C22 N16 126.0(5) . .
O9 C22 N15 125.9(5) . .
N16 C22 N15 108.1(4) . .
N14 C23 N17 114.2(4) . .
N14 C23 H23A 108.7 . .
N17 C23 H23A 108.7 . .
N14 C23 H23B 108.7 . .
N17 C23 H23B 108.7 . .
H23A C23 H23B 107.6 . .
N19 C24 N16 114.1(4) . .
N19 C24 H24A 108.7 . .
N16 C24 H24A 108.7 . .
N19 C24 H24B 108.7 . .
N16 C24 H24B 108.7 . .
H24A C24 H24B 107.6 . .
O5 C25 N17 125.9(4) . .
O5 C25 N18 125.6(4) . .
N17 C25 N18 108.5(4) . .
N19 C26 N17 114.5(4) . .
N19 C26 C27 103.7(4) . .
N17 C26 C27 103.5(4) . .
N19 C26 H26 111.5 . .
N17 C26 H26 111.5 . .
C27 C26 H26 111.5 . .
N18 C27 N20 114.7(4) . .
N18 C27 C26 103.7(4) . .
N20 C27 C26 102.9(4) . .
N18 C27 H27 111.6 . .
N20 C27 H27 111.6 . .
C26 C27 H27 111.6 . .
O10 C28 N20 126.0(4) . .
O10 C28 N19 125.0(5) . .
N20 C28 N19 109.0(4) . .
N1 C29 N18 113.9(4) . .
N1 C29 H29A 108.8 . .
N18 C29 H29A 108.8 . .
N1 C29 H29B 108.8 . .
N18 C29 H29B 108.8 . .
H29A C29 H29B 107.7 . .
N3 C30 N20 113.5(4) . .
N3 C30 H30A 108.9 . .
N20 C30 H30A 108.9 . .
N3 C30 H30B 108.9 . .
N20 C30 H30B 108.9 . .
H30A C30 H30B 107.7 . .
C1 N1 C29 122.5(4) . .
C1 N1 C2 111.7(4) . .
C29 N1 C2 124.1(4) . .
C1 N2 C5 121.8(4) . .
C1 N2 C3 112.0(4) . .
C5 N2 C3 125.1(4) . .
C4 N3 C2 112.2(4) . .
C4 N3 C30 122.9(4) . .
C2 N3 C30 125.0(4) . .
C4 N4 C3 112.9(4) . .
C4 N4 C6 123.3(4) . .
C3 N4 C6 123.7(4) . .
C7 N5 C8 112.9(4) . .
C7 N5 C5 122.0(4) . .
C8 N5 C5 124.7(4) . .
C7 N6 C9 112.5(4) . .
C7 N6 C11 122.4(4) . .
C9 N6 C11 123.4(4) . .
C10 N7 C6 121.4(4) . .
C10 N7 C8 112.0(4) . .
C6 N7 C8 124.4(4) . .
C10 N8 C12 121.8(4) . .
C10 N8 C9 112.4(4) . .
C12 N8 C9 125.3(4) . .
C13 N9 C11 123.1(4) . .
C13 N9 C14 112.1(4) . .
C11 N9 C14 124.8(4) . .
C13 N10 C17 122.2(4) . .
C13 N10 C15 112.6(4) . .
C17 N10 C15 124.1(4) . .
C16 N11 C14 112.4(4) . .
C16 N11 C12 122.4(4) . .
C14 N11 C12 123.8(4) . .
C16 N12 C15 113.3(4) . .
C16 N12 C18 122.7(4) . .
C15 N12 C18 124.0(4) . .
C19 N13 C20 112.6(4) . .
C19 N13 C17 122.9(4) . .
C20 N13 C17 124.4(4) . .
C19 N14 C21 112.5(4) . .
C19 N14 C23 122.2(4) . .
C21 N14 C23 125.1(4) . .
C22 N15 C18 122.6(4) . .
C22 N15 C20 112.9(4) . .
C18 N15 C20 124.1(4) . .
C22 N16 C21 112.3(4) . .
C22 N16 C24 121.8(4) . .
C21 N16 C24 124.4(4) . .
C25 N17 C23 121.4(4) . .
C25 N17 C26 112.0(4) . .
C23 N17 C26 125.1(4) . .
C25 N18 C27 112.0(4) . .
C25 N18 C29 122.2(4) . .
C27 N18 C29 125.5(4) . .
C28 N19 C24 123.1(4) . .
C28 N19 C26 111.7(4) . .
C24 N19 C26 125.1(4) . .
C28 N20 C30 123.0(4) . .
C28 N20 C27 112.2(4) . .
C30 N20 C27 123.2(4) . .
C1 O1 Cs1 138.8(3) . .
C1 O1 Cs2 131.5(3) . .
Cs1 O1 Cs2 85.59(8) . .
C7 O2 Cs1 141.3(3) . .
C13 O3 Cs1 144.0(3) . .
C19 O4 Cs1 138.7(3) . .
C25 O5 Cs1 148.6(3) . .
C4 O6 Cs2 139.4(3) . 1_455
C10 O7 Cs2 147.4(3) . 1_455
C16 O8 Cs2 138.3(3) . 1_455
C22 O9 Cs1 128.2(3) . 1_455
C22 O9 Cs2 142.7(3) . 1_455
Cs1 O9 Cs2 88.08(8) 1_455 1_455
C28 O10 Cs2 140.4(3) . 1_455
C36 C31 C32 120.4(5) . .
C36 C31 N21 121.3(6) . .
C32 C31 N21 118.0(6) . .
C33 C32 C31 117.9(6) . .
C33 C32 H32 121.0 . .
C31 C32 H32 121.0 . .
C34 C33 C32 120.5(6) . .
C34 C33 H33 119.8 . .
C32 C33 H33 119.8 . .
C33 C34 O13 118.9(6) . .
C33 C34 C35 121.3(6) . .
O13 C34 C35 119.8(6) . .
C36 C35 C34 118.7(6) . .
C36 C35 H35 120.7 . .
C34 C35 H35 120.7 . .
C35 C36 C31 121.2(6) . .
C35 C36 H36 119.4 . .
C31 C36 H36 119.4 . .
C42 C37 C38 120.3(5) . .
C42 C37 N22 119.7(5) . .
C38 C37 N22 120.1(5) . .
C39 C38 C37 120.3(5) . .
C39 C38 H38 119.9 . .
C37 C38 H38 119.9 . .
C38 C39 C40 119.2(5) . .
C38 C39 H39 120.4 . .
C40 C39 H39 120.4 . .
O14 C40 C41 118.3(5) . .
O14 C40 C39 121.8(5) . .
C41 C40 C39 119.9(5) . .
C42 C41 C40 120.4(5) . .
C42 C41 H41 119.8 . .
C40 C41 H41 119.8 . .
C41 C42 C37 120.0(5) . .
C41 C42 H42 120.0 . .
C37 C42 H42 120.0 . .
C44 C43 C48 121.4(9) . .
C44 C43 N23 119.0(8) . .
C48 C43 N23 119.6(7) . .
C43 C44 C45 118.3(9) . .
C43 C44 H44 120.9 . .
C45 C44 H44 120.9 . .
C44 C45 C46 116.0(8) . .
C44 C45 H45 122.0 . .
C46 C45 H45 122.0 . .
C47 C46 O19 120.1(13) . .
C47 C46 C45 122.6(9) . .
O19 C46 C45 117.3(13) . .
C48 C47 C46 116.2(9) . .
C48 C47 H47 121.9 . .
C46 C47 H47 121.9 . .
C47 C48 C43 125.4(8) . .
C47 C48 H48 117.3 . .
C43 C48 H48 117.3 . .
O11 N21 O12 123.1(6) . .
O11 N21 C31 118.2(6) . .
O12 N21 C31 118.7(5) . .
O15 N22 O16 123.2(5) . .
O15 N22 C37 118.5(5) . .
O16 N22 C37 118.3(5) . .
O17 N23 O18 127.4(10) . .
O17 N23 C43 114.8(9) . .
O18 N23 C43 117.6(7) . .
N21 O12 Cs1 117.0(4) . .
C34 O13 H13 109.5 . .
C40 O14 H14A 109.5 . .
C46 O19 H19 109.5 . .

loop_
_geom_bond_atom_site_label_1
_geom_bond_atom_site_label_2
_geom_bond_distance
_geom_bond_site_symmetry_2
Cs1 O5 2.909(3) .
Cs1 O3 3.014(4) .
Cs1 O4 3.029(3) .
Cs1 O9 3.098(3) 1_655
Cs1 O1 3.157(3) .
Cs1 O2 3.173(3) .
Cs1 O12 3.629(6) .
Cs1 Cs2 4.3112(6) .
Cs2 O7 2.995(4) 1_655
Cs2 O6 3.012(3) 1_655
Cs2 O10 3.027(4) 1_655
Cs2 O9 3.103(4) 1_655
Cs2 O1 3.189(3) .
Cs2 O8 3.196(4) 1_655
C1 O1 1.219(5) .
C1 N1 1.373(6) .
C1 N2 1.380(6) .
C2 N3 1.440(6) .
C2 N1 1.453(6) .
C2 C3 1.549(6) .
C2 H2 0.9900 .
C3 N4 1.441(6) .
C3 N2 1.454(6) .
C3 H3 0.9900 .
C4 O6 1.225(6) .
C4 N4 1.359(6) .
C4 N3 1.364(6) .
C5 N2 1.444(6) .
C5 N5 1.448(6) .
C5 H5A 0.9800 .
C5 H5B 0.9800 .
C6 N7 1.439(6) .
C6 N4 1.453(6) .
C6 H6A 0.9800 .
C6 H6B 0.9800 .
C7 O2 1.226(6) .
C7 N6 1.368(7) .
C7 N5 1.371(6) .
C8 N5 1.436(6) .
C8 N7 1.443(6) .
C8 C9 1.556(7) .
C8 H8 0.9900 .
C9 N6 1.442(6) .
C9 N8 1.453(7) .
C9 H9 0.9900 .
C10 O7 1.214(6) .
C10 N7 1.371(6) .
C10 N8 1.377(6) .
C11 N9 1.428(7) .
C11 N6 1.461(6) .
C11 H11A 0.9800 .
C11 H11B 0.9800 .
C12 N8 1.441(6) .
C12 N11 1.459(6) .
C12 H12A 0.9800 .
C12 H12B 0.9800 .
C13 O3 1.209(6) .
C13 N10 1.363(7) .
C13 N9 1.378(6) .
C14 N11 1.445(6) .
C14 N9 1.459(7) .
C14 C15 1.540(7) .
C14 H14 0.9900 .
C15 N12 1.437(7) .
C15 N10 1.451(6) .
C15 H15 0.9900 .
C16 O8 1.215(6) .
C16 N11 1.367(7) .
C16 N12 1.373(7) .
C17 N10 1.443(6) .
C17 N13 1.446(6) .
C17 H17A 0.9800 .
C17 H17B 0.9800 .
C18 N15 1.448(6) .
C18 N12 1.459(7) .
C18 H18A 0.9800 .
C18 H18B 0.9800 .
C19 O4 1.224(6) .
C19 N13 1.364(6) .
C19 N14 1.370(6) .
C20 N13 1.441(6) .
C20 N15 1.461(6) .
C20 C21 1.555(7) .
C20 H20 0.9900 .
C21 N14 1.442(6) .
C21 N16 1.451(6) .
C21 H21 0.9900 .
C22 O9 1.217(6) .
C22 N16 1.368(6) .
C22 N15 1.369(6) .
C23 N14 1.446(6) .
C23 N17 1.447(6) .
C23 H23A 0.9800 .
C23 H23B 0.9800 .
C24 N19 1.435(6) .
C24 N16 1.460(6) .
C24 H24A 0.9800 .
C24 H24B 0.9800 .
C25 O5 1.217(6) .
C25 N17 1.368(6) .
C25 N18 1.383(6) .
C26 N19 1.448(6) .
C26 N17 1.454(6) .
C26 C27 1.548(7) .
C26 H26 0.9900 .
C27 N18 1.444(6) .
C27 N20 1.465(6) .
C27 H27 0.9900 .
C28 O10 1.231(6) .
C28 N20 1.350(6) .
C28 N19 1.379(6) .
C29 N1 1.433(6) .
C29 N18 1.451(6) .
C29 H29A 0.9800 .
C29 H29B 0.9800 .
C30 N3 1.441(6) .
C30 N20 1.461(6) .
C30 H30A 0.9800 .
C30 H30B 0.9800 .
O6 Cs2 3.012(3) 1_455
O7 Cs2 2.995(4) 1_455
O8 Cs2 3.196(4) 1_455
O9 Cs1 3.098(3) 1_455
O9 Cs2 3.103(4) 1_455
O10 Cs2 3.027(4) 1_455
C31 C36 1.380(8) .
C31 C32 1.411(9) .
C31 N21 1.436(7) .
C32 C33 1.377(9) .
C32 H32 0.9400 .
C33 C34 1.358(10) .
C33 H33 0.9400 .
C34 O13 1.366(8) .
C34 C35 1.408(9) .
C35 C36 1.337(8) .
C35 H35 0.9400 .
C36 H36 0.9400 .
C37 C42 1.376(8) .
C37 C38 1.384(8) .
C37 N22 1.457(7) .
C38 C39 1.373(7) .
C38 H38 0.9400 .
C39 C40 1.392(7) .
C39 H39 0.9400 .
C40 O14 1.343(7) .
C40 C41 1.388(9) .
C41 C42 1.358(8) .
C41 H41 0.9400 .
C42 H42 0.9400 .
C43 C44 1.334(11) .
C43 C48 1.377(9) .
C43 N23 1.500(10) .
C44 C45 1.421(16) .
C44 H44 0.9400 .
C45 C46 1.478(16) .
C45 H45 0.9400 .
C46 C47 1.353(14) .
C46 O19 1.385(13) .
C47 C48 1.307(11) .
C47 H47 0.9400 .
C48 H48 0.9400 .
N21 O11 1.223(7) .
N21 O12 1.245(7) .
N22 O15 1.220(7) .
N22 O16 1.226(7) .
N23 O17 1.219(9) .
N23 O18 1.237(10) .
O13 H13 0.8300 .
O14 H14A 0.8300 .
O19 H19 0.8300 .

loop_
_platon_squeeze_void_nr
_platon_squeeze_void_average_x
_platon_squeeze_void_average_y
_platon_squeeze_void_average_z
_platon_squeeze_void_volume
_platon_squeeze_void_count_electrons
_platon_squeeze_void_content
1 -0.009 0.000 0.500 253 106 ' '
2 -0.015 0.500 0.000 253 106 ' '
3 0.193 0.209 0.365 44 7 ' '
4 0.193 0.291 0.865 44 7 ' '
5 0.404 0.647 0.760 23 12 ' '
6 0.355 0.694 0.381 12 10 ' '
7 0.355 0.806 0.881 12 9 ' '
8 0.404 0.853 0.260 23 12 ' '
9 0.596 0.147 0.740 23 8 ' '
10 0.596 0.353 0.240 23 8 ' '
11 0.645 0.194 0.119 12 7 ' '
12 0.645 0.306 0.619 12 6 ' '
13 0.807 0.709 0.135 44 5 ' '
14 0.807 0.791 0.635 44 5 ' '
